data_7102588
loop_
_publ_author_name
'Avenoza, Alberto'
'Busto, Jes\'us H'
'Corzana, Francisco'
'Jim\'enez-Os\'es, Gonzalo'
'Peregrina, Jes\'us M'

_publ_section_title
;
 SN2 vs. E2 on quaternary centres: an application to the synthesis of
 enantiopure beta2,2-amino acids.
;
_journal_issue 8
_journal_name_full 'Chemical communications (Cambridge, England)'
_journal_page_first 980
_journal_page_last 981
_journal_paper_doi 10.1039/b400282b
_journal_year 2004
_chemical_formula_sum 'C8 H14 N2 O7 S'
_chemical_formula_weight 282.27
_chemical_name_common OSO1
_chemical_name_systematic
;
OSO1
;
_space_group_IT_number 19
_symmetry_cell_setting orthorhombic
_symmetry_space_group_name_Hall 'P 2ac 2ab'
_symmetry_space_group_name_H-M 'P 21 21 21'
_atom_sites_solution_hydrogens geom
_atom_sites_solution_primary direct
_atom_sites_solution_secondary difmap
_audit_creation_method SHELXL-97
_cell_angle_alpha 90.00
_cell_angle_beta 90.00
_cell_angle_gamma 90.00
_cell_formula_units_Z 4
_cell_length_a 8.8646(3)
_cell_length_b 10.9014(4)
_cell_length_c 12.4336(5)
_cell_measurement_reflns_used 7208
_cell_measurement_temperature 173(2)
_cell_measurement_theta_max 27.87
_cell_measurement_theta_min 1.018
_cell_volume 1201.54(8)
_computing_cell_refinement 'HKL Scalepack (Otwinowski & Minor 1997)'
_computing_data_collection KappaCCD
_computing_data_reduction 'Denzo and Scalepak (Otwinowski & Minor, 1997)'
_computing_molecular_graphics ORTEP-III
_computing_structure_refinement 'SHELXL-97 (Sheldrick, 1997)'
_computing_structure_solution 'SHELXS-97 (Sheldrick, 1990)'
_diffrn_ambient_temperature 173(2)
_diffrn_measured_fraction_theta_full 0.968
_diffrn_measured_fraction_theta_max 0.968
_diffrn_measurement_device_type KappaCCD
_diffrn_measurement_method CCD
_diffrn_radiation_monochromator graphite
_diffrn_radiation_source 'normal-focus sealed tube'
_diffrn_radiation_type MoK\a
_diffrn_radiation_wavelength 0.71073
_diffrn_reflns_av_R_equivalents 0.0545
_diffrn_reflns_av_sigmaI/netI 0.0517
_diffrn_reflns_limit_h_max 11
_diffrn_reflns_limit_h_min -11
_diffrn_reflns_limit_k_max 14
_diffrn_reflns_limit_k_min -14
_diffrn_reflns_limit_l_max 16
_diffrn_reflns_limit_l_min -9
_diffrn_reflns_number 6535
_diffrn_reflns_theta_full 27.91
_diffrn_reflns_theta_max 27.91
_diffrn_reflns_theta_min 3.74
_exptl_absorpt_coefficient_mu 0.299
_exptl_absorpt_correction_type none
_exptl_crystal_colour Colourless
_exptl_crystal_density_diffrn 1.560
_exptl_crystal_density_meas ?
_exptl_crystal_density_method .
_exptl_crystal_description Prism
_exptl_crystal_F_000 592
_exptl_crystal_size_max 0.5
_exptl_crystal_size_mid 0.42
_exptl_crystal_size_min 0.32
_refine_diff_density_max 0.264
_refine_diff_density_min -0.291
_refine_diff_density_rms 0.055
_refine_ls_abs_structure_details 'Flack H D (1983), Acta Cryst. A39, 876-881'
_refine_ls_abs_structure_Flack 0.04(9)
_refine_ls_extinction_method none
_refine_ls_goodness_of_fit_ref 1.037
_refine_ls_hydrogen_treatment mixed
_refine_ls_matrix_type full
_refine_ls_number_parameters 163
_refine_ls_number_reflns 2787
_refine_ls_number_restraints 0
_refine_ls_restrained_S_all 1.037
_refine_ls_R_factor_all 0.0460
_refine_ls_R_factor_gt 0.0400
_refine_ls_shift/su_max 0.000
_refine_ls_shift/su_mean 0.000
_refine_ls_structure_factor_coef Fsqd
_refine_ls_weighting_details 'calc w==1/[\s^2^(Fo^2^)+(0.0542P)^2^+0.2889P] where P==(Fo^2^+2Fc^2^)/3'
_refine_ls_weighting_scheme calc
_refine_ls_wR_factor_gt 0.0998
_refine_ls_wR_factor_ref 0.1029
_reflns_number_gt 2530
_reflns_number_total 2787
_reflns_threshold_expression >2sigma(I)
_cod_data_source_file b400282b.txt
_cod_data_source_block shelxl_b
_cod_depositor_comments
;
The following automatic conversions were performed:
'_symmetry_cell_setting' value 'Orthorhombic' changed to 'orthorhombic'
according to '/home/saulius/struct/CIF-dictionaries/cif_core.dic'
dictionary named 'cif_core.dic' version 2.4.1 from 2010-06-29.

Automatic conversion script
Id: cif_fix_enum 1527 2010-12-29 10:47:43Z saulius 
;
_cod_original_formula_sum 'C8 H14 N2 O7 S1'
_cod_database_code 7102588

loop_
_symmetry_equiv_pos_as_xyz
'x, y, z'
'-x+1/2, -y, z+1/2'
'x+1/2, -y+1/2, -z'
'-x, y+1/2, -z+1/2'

loop_
_atom_site_label
_atom_site_type_symbol
_atom_site_fract_x
_atom_site_fract_y
_atom_site_fract_z
_atom_site_U_iso_or_equiv
_atom_site_adp_type
_atom_site_occupancy
_atom_site_symmetry_multiplicity
_atom_site_calc_flag
_atom_site_refinement_flags
S1 S -0.25698(6) -0.48009(4) -0.33663(4) 0.02780(14) Uani 1 1 d .
O2 O -0.21661(18) -0.81249(12) -0.05329(12) 0.0288(3) Uani 1 1 d .
O3 O -0.05995(19) -0.38944(14) -0.07851(12) 0.0314(4) Uani 1 1 d .
O4 O -0.3011(2) -0.85180(14) -0.32526(13) 0.0372(4) Uani 1 1 d .
O5 O -0.1183(2) -0.27576(15) -0.22454(14) 0.0407(4) Uani 1 1 d .
O6 O -0.1515(2) -0.46787(17) -0.42149(14) 0.0391(4) Uani 1 1 d .
O7 O -0.30345(18) -0.61790(13) -0.32974(12) 0.0302(3) Uani 1 1 d .
N8 N -0.2443(2) -0.87197(14) -0.15106(13) 0.0286(4) Uani 1 1 d .
N9 N -0.1753(2) -0.47919(16) -0.21681(14) 0.0286(4) Uani 1 1 d .
C10 C -0.3081(2) -0.66675(19) -0.21845(16) 0.0252(4) Uani 1 1 d .
C11 C -0.4597(2) -0.6381(2) -0.1696(2) 0.0324(5) Uani 1 1 d .
H11A H -0.4640 -0.6698 -0.0976 0.039 Uiso 1 1 d R
H11B H -0.5377 -0.6752 -0.2121 0.039 Uiso 1 1 d R
H11C H -0.4739 -0.5508 -0.1681 0.039 Uiso 1 1 d R
C12 C -0.1166(3) -0.37080(18) -0.17593(17) 0.0285(4) Uani 1 1 d .
C13 C 0.0039(3) -0.2818(2) -0.0267(2) 0.0358(5) Uani 1 1 d .
H13A H 0.0418 -0.3038 0.0429 0.043 Uiso 1 1 d R
H13B H -0.0731 -0.2204 -0.0191 0.043 Uiso 1 1 d R
H13C H 0.0847 -0.2498 -0.0698 0.043 Uiso 1 1 d R
C14 C -0.2834(2) -0.80542(18) -0.23662(16) 0.0261(4) Uani 1 1 d .
C15 C -0.1756(2) -0.60011(17) -0.16432(17) 0.0248(4) Uani 1 1 d .
H15A H -0.0808 -0.6401 -0.1771 0.030 Uiso 1 1 d R
H15B H -0.1902 -0.5898 -0.0884 0.030 Uiso 1 1 d R
C16 C -0.2083(3) -1.00163(19) -0.1564(2) 0.0362(5) Uani 1 1 d .
H16A H -0.2319 -1.0319 -0.2269 0.043 Uiso 1 1 d R
H16B H -0.2671 -1.0450 -0.1039 0.043 Uiso 1 1 d R
H16C H -0.1029 -1.0140 -0.1421 0.043 Uiso 1 1 d R
C17 C -0.3200(3) -0.8539(2) 0.02768(18) 0.0371(5) Uani 1 1 d .
H17A H -0.2992 -0.8122 0.0941 0.044 Uiso 1 1 d R
H17B H -0.3091 -0.9407 0.0379 0.044 Uiso 1 1 d R
H17C H -0.4213 -0.8360 0.0053 0.044 Uiso 1 1 d R
O18 O -0.3853(2) -0.40284(15) -0.33836(16) 0.0419(4) Uani 1 1 d .

loop_
_atom_site_aniso_label
_atom_site_aniso_U_11
_atom_site_aniso_U_22
_atom_site_aniso_U_33
_atom_site_aniso_U_23
_atom_site_aniso_U_13
_atom_site_aniso_U_12
S1 0.0347(3) 0.0233(2) 0.0253(2) 0.00497(18) -0.0026(2) 0.0009(2)
O2 0.0379(9) 0.0240(7) 0.0245(7) 0.0007(5) -0.0033(6) -0.0051(6)
O3 0.0429(9) 0.0234(7) 0.0280(7) 0.0012(6) -0.0031(7) -0.0055(7)
O4 0.0584(10) 0.0261(7) 0.0271(8) -0.0043(6) -0.0022(8) -0.0020(7)
O5 0.0612(11) 0.0248(7) 0.0360(9) 0.0059(7) -0.0054(8) -0.0058(8)
O6 0.0455(10) 0.0434(9) 0.0286(8) 0.0090(7) 0.0030(7) -0.0070(8)
O7 0.0426(8) 0.0242(7) 0.0237(7) 0.0030(6) -0.0054(7) -0.0022(6)
N8 0.0392(9) 0.0197(7) 0.0270(8) -0.0008(6) -0.0034(9) 0.0010(7)
N9 0.0401(9) 0.0205(8) 0.0250(8) 0.0027(7) -0.0054(7) -0.0034(8)
C10 0.0333(10) 0.0216(9) 0.0208(9) 0.0022(7) -0.0001(8) 0.0023(8)
C11 0.0316(10) 0.0286(10) 0.0369(12) 0.0032(10) 0.0030(10) 0.0015(8)
C12 0.0355(10) 0.0227(9) 0.0272(10) 0.0015(8) 0.0009(9) -0.0028(8)
C13 0.0472(13) 0.0268(10) 0.0335(11) -0.0035(9) -0.0008(11) -0.0083(10)
C14 0.0307(11) 0.0228(9) 0.0248(9) 0.0002(7) 0.0000(8) -0.0023(8)
C15 0.0312(9) 0.0192(9) 0.0240(9) 0.0023(8) -0.0011(9) -0.0010(7)
C16 0.0456(12) 0.0207(10) 0.0423(12) 0.0010(9) -0.0037(11) 0.0023(8)
C17 0.0476(13) 0.0387(12) 0.0249(10) 0.0049(9) 0.0025(10) -0.0052(11)
O18 0.0435(9) 0.0310(8) 0.0513(11) 0.0059(8) -0.0073(9) 0.0078(7)

loop_
_atom_type_symbol
_atom_type_description
_atom_type_scat_dispersion_real
_atom_type_scat_dispersion_imag
_atom_type_scat_source
C C 0.0033 0.0016 'International Tables Vol C Tables 4.2.6.8 and 6.1.1.4'
H H 0.0000 0.0000 'International Tables Vol C Tables 4.2.6.8 and 6.1.1.4'
N N 0.0061 0.0033 'International Tables Vol C Tables 4.2.6.8 and 6.1.1.4'
O O 0.0106 0.0060 'International Tables Vol C Tables 4.2.6.8 and 6.1.1.4'
S S 0.1246 0.1234 'International Tables Vol C Tables 4.2.6.8 and 6.1.1.4'

loop_
_geom_angle_atom_site_label_1
_geom_angle_atom_site_label_2
_geom_angle_atom_site_label_3
_geom_angle
O18 S1 O6 117.61(11)
O18 S1 O7 111.19(10)
O6 S1 O7 107.81(10)
O18 S1 N9 111.19(11)
O6 S1 N9 112.39(10)
O7 S1 N9 94.11(8)
N8 O2 C17 110.59(15)
C12 O3 C13 115.35(17)
C10 O7 S1 113.84(12)
C14 N8 O2 119.11(16)
C14 N8 C16 123.42(17)
O2 N8 C16 116.90(16)
C12 N9 C15 126.98(18)
C12 N9 S1 119.89(15)
C15 N9 S1 113.13(14)
O7 C10 C11 109.04(17)
O7 C10 C15 102.58(16)
C11 C10 C15 114.01(17)
O7 C10 C14 102.19(15)
C11 C10 C14 112.83(18)
C15 C10 C14 114.76(17)
C10 C11 H11A 109.7
C10 C11 H11B 109.5
H11A C11 H11B 109.5
C10 C11 H11C 109.3
H11A C11 H11C 109.5
H11B C11 H11C 109.5
O5 C12 O3 126.7(2)
O5 C12 N9 123.1(2)
O3 C12 N9 110.24(17)
O3 C13 H13A 109.5
O3 C13 H13B 109.2
H13A C13 H13B 109.5
O3 C13 H13C 109.7
H13A C13 H13C 109.5
H13B C13 H13C 109.5
O4 C14 N8 121.85(18)
O4 C14 C10 121.22(18)
N8 C14 C10 116.92(17)
N9 C15 C10 103.36(16)
N9 C15 H15A 109.4
C10 C15 H15A 112.4
N9 C15 H15B 109.4
C10 C15 H15B 112.6
H15A C15 H15B 109.5
N8 C16 H16A 109.2
N8 C16 H16B 109.2
H16A C16 H16B 109.5
N8 C16 H16C 110.0
H16A C16 H16C 109.5
H16B C16 H16C 109.5
O2 C17 H17A 109.4
O2 C17 H17B 109.8
H17A C17 H17B 109.5
O2 C17 H17C 109.3
H17A C17 H17C 109.5
H17B C17 H17C 109.5

loop_
_geom_bond_atom_site_label_1
_geom_bond_atom_site_label_2
_geom_bond_distance
S1 O18 1.4155(17)
S1 O6 1.4162(18)
S1 O7 1.5601(15)
S1 N9 1.6566(18)
O2 N8 1.400(2)
O2 C17 1.434(3)
O3 C12 1.327(3)
O3 C13 1.454(3)
O4 C14 1.223(3)
O5 C12 1.200(3)
O7 C10 1.483(2)
N8 C14 1.333(2)
N8 C16 1.451(2)
N9 C12 1.387(3)
N9 C15 1.471(2)
C10 C11 1.508(3)
C10 C15 1.536(3)
C10 C14 1.544(3)
C11 H11A 0.9600
C11 H11B 0.9600
C11 H11C 0.9600
C13 H13A 0.9599
C13 H13B 0.9601
C13 H13C 0.9601
C15 H15A 0.9600
C15 H15B 0.9600
C16 H16A 0.9600
C16 H16B 0.9600
C16 H16C 0.9599
C17 H17A 0.9600
C17 H17B 0.9599
C17 H17C 0.9600

loop_
_cod_related_entry_id
_cod_related_entry_database
_cod_related_entry_code
1 ChemSpider 9883677
